data_7710778
loop_
_publ_author_name
'Haufe, Lisa C.'
'Arrowsmith, Merle'
'Dietz, Maximilian'
'G\"artner, Annalena'
'Bertermann, R\"udiger'
'Braunschweig, Holger'

_publ_section_title
;
 Spontaneous N<sub>2</sub>-diboranylation of
 [W(N<sub>2</sub>)<sub>2</sub>(dppe)<sub>2</sub>] with
 B<sub>2</sub>Br<sub>4</sub>(SMe<sub>2</sub>)<sub>2</sub>.
;
_journal_name_full 'Dalton transactions (Cambridge, England : 2003)'
_journal_paper_doi 10.1039/d2dt02135h
_journal_year 2022
_chemical_formula_moiety 'C60 H60 B2 Br4 N2 P4 S W'
_chemical_formula_sum 'C60 H60 B2 Br4 N2 P4 S W'
_chemical_formula_weight 1490.15
_chemical_name_systematic 1-SMe2
_chemical_properties_physical
'Air-sensitive,Moisture-sensitive,Heat-sensitive,decomposes through loss of SMe2 upon exposure to vacuum'
_space_group_crystal_system triclinic
_space_group_IT_number 2
_space_group_name_Hall '-P 1'
_space_group_name_H-M_alt 'P -1'
_atom_sites_solution_hydrogens geom
_audit_creation_method 'CIF-fill 1.2l (K.Radacki 2005-20)'
_audit_update_record
;
2022-05-18 deposited with the CCDC.	2022-07-14 downloaded from the CCDC.
;
_cell_angle_alpha 90.149(13)
_cell_angle_beta 104.315(12)
_cell_angle_gamma 90.505(17)
_cell_formula_units_Z 2
_cell_length_a 10.399(5)
_cell_length_b 16.792(7)
_cell_length_c 17.471(8)
_cell_measurement_reflns_used 9242
_cell_measurement_temperature 100(2)
_cell_measurement_theta_max 27.74
_cell_measurement_theta_min 2.35
_cell_volume 2956(2)
_computing_cell_refinement 'Saint+ ver. V8.40A (Bruker AXS)'
_computing_data_collection 'BIS 2011.8 / APEX2 ver. 2014.9 (Bruker AXS)'
_computing_data_reduction 'Saint+ ver. V8.40A (Bruker AXS)'
_computing_molecular_graphics 'ShelXLe (Huebschle et all, 2011)'
_computing_publication_material 'SHELXL-2018/3 (Sheldrick, 2018)'
_computing_structure_refinement 'SHELXL-2018/3 (Sheldrick, 2018)'
_computing_structure_solution 'SHELXT (Sheldrick, 2014)'
_diffrn_ambient_environment N~2~
_diffrn_ambient_temperature 100(2)
_diffrn_detector 'CCD area detector (Apex2)'
_diffrn_detector_area_resol_mean 8.333
_diffrn_measured_fraction_theta_full 1.000
_diffrn_measured_fraction_theta_max 1.000
_diffrn_measurement_device_type 'Bruker X8-APEX II'
_diffrn_measurement_method '\f and \w scans'
_diffrn_radiation_monochromator 'multi-layer mirror'
_diffrn_radiation_type MoK\a
_diffrn_radiation_wavelength 0.71073
_diffrn_reflns_av_R_equivalents 0.0809
_diffrn_reflns_av_unetI/netI 0.0724
_diffrn_reflns_Laue_measured_fraction_full 1.000
_diffrn_reflns_Laue_measured_fraction_max 1.000
_diffrn_reflns_limit_h_max 14
_diffrn_reflns_limit_h_min -14
_diffrn_reflns_limit_k_max 23
_diffrn_reflns_limit_k_min -23
_diffrn_reflns_limit_l_max 23
_diffrn_reflns_limit_l_min -23
_diffrn_reflns_number 65688
_diffrn_reflns_point_group_measured_fraction_full 1.000
_diffrn_reflns_point_group_measured_fraction_max 1.000
_diffrn_reflns_theta_full 26.000
_diffrn_reflns_theta_max 29.129
_diffrn_reflns_theta_min 1.203
_diffrn_source 'rotating-anode (Nonius FR-591)'
_exptl_absorpt_coefficient_mu 4.842
_exptl_absorpt_correction_T_max 0.3856
_exptl_absorpt_correction_T_min 0.2401
_exptl_absorpt_correction_type multi-scan
_exptl_absorpt_process_details 'SadAbs 2016/2 (Bruker AXS)'
_exptl_crystal_colour orange
_exptl_crystal_density_diffrn 1.674
_exptl_crystal_description block
_exptl_crystal_F_000 1468
_exptl_crystal_size_max 0.373
_exptl_crystal_size_mid 0.306
_exptl_crystal_size_min 0.18
_refine_diff_density_max 2.208
_refine_diff_density_min -1.491
_refine_diff_density_rms 0.158
_refine_ls_extinction_method none
_refine_ls_goodness_of_fit_ref 1.041
_refine_ls_hydrogen_treatment constr
_refine_ls_matrix_type full
_refine_ls_number_parameters 700
_refine_ls_number_reflns 15915
_refine_ls_number_restraints 186
_refine_ls_restrained_S_all 1.037
_refine_ls_R_factor_all 0.0669
_refine_ls_R_factor_gt 0.0414
_refine_ls_shift/su_max 0.001
_refine_ls_shift/su_mean 0.000
_refine_ls_structure_factor_coef Fsqd
_refine_ls_weighting_details 'w=1/[\s^2^(Fo^2^)+(0.0423P)^2^+0.0917P] where P=(Fo^2^+2Fc^2^)/3'
_refine_ls_weighting_scheme calc
_refine_ls_wR_factor_gt 0.0900
_refine_ls_wR_factor_ref 0.0994
_reflns_Friedel_coverage 0.000
_reflns_number_gt 12127
_reflns_number_total 15915
_reflns_threshold_expression 'I > 2\s(I)'
_cod_data_source_file d2dt02135h2.cif
_cod_data_source_block test_a_CCDC1
_cod_database_code 7710778
_shelx_shelxl_version_number 2018/3
_shelx_space_group_comment
;
The symmetry employed for this shelxl refinement is uniquely defined
by the following loop, which should always be used as a source of
symmetry information in preference to the above space-group names.
They are only intended as comments.
;
_shelx_estimated_absorpt_t_min 0.265
_shelx_estimated_absorpt_t_max 0.476

loop_
_space_group_symop_operation_xyz
'x, y, z'
'-x, -y, -z'

loop_
_atom_site_label
_atom_site_type_symbol
_atom_site_fract_x
_atom_site_fract_y
_atom_site_fract_z
_atom_site_U_iso_or_equiv
_atom_site_adp_type
_atom_site_occupancy
_atom_site_site_symmetry_order
_atom_site_calc_flag
_atom_site_refinement_flags_posn
_atom_site_refinement_flags_adp
_atom_site_refinement_flags_occupancy
_atom_site_disorder_assembly
_atom_site_disorder_group
W1_1 W 0.44402(2) 0.30379(2) 0.29289(2) 0.01420(5) Uani 1 1 d . . . . .
Br2_1 Br 0.48612(4) 0.43932(2) 0.36962(3) 0.01892(9) Uani 1 1 d . . . . .
N1_2 N 0.4073(3) 0.2116(2) 0.2402(2) 0.0184(8) Uani 1 1 d . . . . .
N2_2 N 0.3654(4) 0.1466(2) 0.2047(2) 0.0205(8) Uani 1 1 d . . . . .
B1_2 B 0.4099(5) 0.0820(3) 0.1722(3) 0.0234(11) Uani 1 1 d . . . . .
Br1_2 Br 0.60313(5) 0.07741(3) 0.16837(3) 0.03385(13) Uani 1 1 d . . . . .
B2_2 B 0.3175(5) 0.0009(3) 0.1358(3) 0.0248(11) Uani 1 1 d . . . . .
Br2_2 Br 0.37184(5) -0.09920(3) 0.20165(3) 0.03465(12) Uani 1 1 d . . . . .
Br3_2 Br 0.11970(5) 0.01896(3) 0.12066(3) 0.02930(11) Uani 1 1 d . . . . .
S1_2 S 0.35059(12) -0.02844(7) 0.03467(7) 0.0242(2) Uani 1 1 d . . . . .
C9_2 C 0.3037(5) 0.0594(3) -0.0216(3) 0.0321(11) Uani 1 1 d . . . . .
H9A_2 H 0.306000 0.049624 -0.076569 0.048 Uiso 1 1 calc R U . . .
H9B_2 H 0.365547 0.102830 0.000374 0.048 Uiso 1 1 calc R U . . .
H9C_2 H 0.213600 0.074286 -0.019648 0.048 Uiso 1 1 calc R U . . .
C10_2 C 0.2188(5) -0.0957(3) -0.0103(3) 0.0335(12) Uani 1 1 d . . . . .
H10A_2 H 0.134543 -0.066984 -0.023340 0.050 Uiso 1 1 calc R U . . .
H10B_2 H 0.213715 -0.138914 0.026403 0.050 Uiso 1 1 calc R U . . .
H10C_2 H 0.235887 -0.117948 -0.058745 0.050 Uiso 1 1 calc R U . . .
P1_3 P 0.23259(11) 0.37191(7) 0.22203(7) 0.0196(2) Uani 1 1 d . . . . .
C2_3 C 0.1091(4) 0.3547(3) 0.2801(3) 0.0269(11) Uani 1 1 d . . . . .
H2A_3 H 0.038957 0.395440 0.266678 0.032 Uiso 1 1 calc R U . . .
H2B_3 H 0.066810 0.301693 0.266761 0.032 Uiso 1 1 calc R U . . .
C3_3 C 0.1749(4) 0.3587(3) 0.3679(3) 0.0232(10) Uani 1 1 d . . . . .
H3A_3 H 0.108593 0.349349 0.399007 0.028 Uiso 1 1 calc R U . . .
H3B_3 H 0.216405 0.411713 0.382126 0.028 Uiso 1 1 calc R U . . .
P2_3 P 0.30150(11) 0.28084(7) 0.38805(7) 0.0173(2) Uani 1 1 d . . . . .
P3_4 P 0.60405(11) 0.34093(7) 0.21218(7) 0.0181(2) Uani 1 1 d . . . . .
C2_4 C 0.7694(4) 0.2970(3) 0.2572(3) 0.0212(9) Uani 1 1 d . . . . .
H2A_4 H 0.807771 0.276521 0.214595 0.025 Uiso 1 1 calc R U . . .
H2B_4 H 0.829397 0.339328 0.285740 0.025 Uiso 1 1 calc R U . . .
C3_4 C 0.7626(4) 0.2296(3) 0.3143(2) 0.0174(9) Uani 1 1 d . . . . .
H3A_4 H 0.853130 0.218597 0.346624 0.021 Uiso 1 1 calc R U . . .
H3B_4 H 0.728638 0.180784 0.283795 0.021 Uiso 1 1 calc R U . . .
P4_4 P 0.65479(10) 0.25392(6) 0.37974(6) 0.0151(2) Uani 1 1 d . . . . .
C1_5 C 0.1439(4) 0.3379(3) 0.1234(3) 0.0256(10) Uani 1 1 d . . . . .
C2_5 C 0.1153(5) 0.2565(3) 0.1102(3) 0.0328(12) Uani 1 1 d . . . . .
H2_5 H 0.137295 0.220245 0.153026 0.039 Uiso 1 1 calc R U . . .
C3_5 C 0.0554(5) 0.2289(3) 0.0354(3) 0.0359(13) Uani 1 1 d . . . . .
H3_5 H 0.037539 0.173505 0.027031 0.043 Uiso 1 1 calc R U . . .
C4_5 C 0.0209(6) 0.2808(3) -0.0280(3) 0.0425(14) Uani 1 1 d . . . . .
H4_5 H -0.020859 0.261483 -0.079323 0.051 Uiso 1 1 calc R U . . .
C5_5 C 0.0482(6) 0.3605(3) -0.0151(3) 0.0476(16) Uani 1 1 d . . . . .
H5_5 H 0.024747 0.396310 -0.058185 0.057 Uiso 1 1 calc R U . . .
C6_5 C 0.1086(5) 0.3895(3) 0.0586(3) 0.0343(12) Uani 1 1 d . . . . .
H6_5 H 0.126766 0.444957 0.065795 0.041 Uiso 1 1 calc R U . . .
C1_6 C 0.2314(4) 0.4793(3) 0.2102(3) 0.0196(9) Uani 1 1 d . . . . .
C2_6 C 0.3357(5) 0.5156(3) 0.1855(3) 0.0320(12) Uani 1 1 d . . . . .
H2_6 H 0.405671 0.483647 0.176679 0.038 Uiso 1 1 calc R U . . .
C3_6 C 0.3393(5) 0.5968(3) 0.1737(3) 0.0349(13) Uani 1 1 d . . . . .
H3_6 H 0.410308 0.619814 0.155881 0.042 Uiso 1 1 calc R U . . .
C4_6 C 0.2406(5) 0.6445(3) 0.1877(3) 0.0304(11) Uani 1 1 d . . . . .
H4_6 H 0.244010 0.700392 0.180115 0.036 Uiso 1 1 calc R U . . .
C5_6 C 0.1375(5) 0.6110(3) 0.2125(3) 0.0296(11) Uani 1 1 d . . . . .
H5_6 H 0.069500 0.643993 0.222326 0.036 Uiso 1 1 calc R U . . .
C6_6 C 0.1312(5) 0.5289(3) 0.2235(3) 0.0231(10) Uani 1 1 d . . . . .
H6_6 H 0.058564 0.506493 0.240225 0.028 Uiso 1 1 calc R U . . .
C1_7 C 0.1921(4) 0.1933(3) 0.3844(3) 0.0180(9) Uani 1 1 d . . . . .
C2_7 C 0.1662(4) 0.1391(3) 0.3221(3) 0.0245(10) Uani 1 1 d . . . . .
H2_7 H 0.210634 0.144129 0.280902 0.029 Uiso 1 1 calc R U . . .
C3_7 C 0.0752(5) 0.0778(3) 0.3201(3) 0.0279(11) Uani 1 1 d . . . . .
H3_7 H 0.056097 0.041772 0.276598 0.034 Uiso 1 1 calc R U . . .
C4_7 C 0.0113(4) 0.0680(3) 0.3809(3) 0.0267(11) Uani 1 1 d . . . . .
H4_7 H -0.050289 0.025524 0.379073 0.032 Uiso 1 1 calc R U . . .
C5_7 C 0.0380(4) 0.1201(3) 0.4433(3) 0.0252(10) Uani 1 1 d . . . . .
H5_7 H -0.003849 0.113347 0.485402 0.030 Uiso 1 1 calc R U . . .
C6_7 C 0.1265(4) 0.1831(3) 0.4450(3) 0.0210(9) Uani 1 1 d . . . . .
H6_7 H 0.142784 0.219816 0.487814 0.025 Uiso 1 1 calc R U . . .
C1_8 C 0.3734(4) 0.2852(3) 0.4937(3) 0.0211(9) Uani 1 1 d . . . . .
C2_8 C 0.4360(4) 0.2166(3) 0.5298(3) 0.0224(9) Uani 1 1 d . . . . .
H2_8 H 0.437308 0.170277 0.498716 0.027 Uiso 1 1 calc R U . . .
C3_8 C 0.4960(5) 0.2151(3) 0.6101(3) 0.0275(10) Uani 1 1 d . . . . .
H3_8 H 0.538955 0.168220 0.633362 0.033 Uiso 1 1 calc R U . . .
C4_8 C 0.4933(5) 0.2820(3) 0.6562(3) 0.0313(11) Uani 1 1 d . . . . .
H4_8 H 0.532719 0.280701 0.711331 0.038 Uiso 1 1 calc R U . . .
C5_8 C 0.4327(5) 0.3511(3) 0.6214(3) 0.0311(12) Uani 1 1 d . . . . .
H5_8 H 0.431730 0.397183 0.652994 0.037 Uiso 1 1 calc R U . . .
C6_8 C 0.3735(5) 0.3532(3) 0.5408(3) 0.0259(10) Uani 1 1 d . . . . .
H6_8 H 0.333000 0.400755 0.517493 0.031 Uiso 1 1 calc R U . . .
C1_9 C 0.6614(4) 0.1590(2) 0.4321(3) 0.0168(8) Uani 1 1 d . . . . .
C2_9 C 0.7355(4) 0.1496(3) 0.5091(3) 0.0215(9) Uani 1 1 d . . . . .
H2_9 H 0.781250 0.193892 0.537593 0.026 Uiso 1 1 calc R U . . .
C3_9 C 0.7428(5) 0.0749(3) 0.5447(3) 0.0257(10) Uani 1 1 d . . . . .
H3_9 H 0.792863 0.068653 0.597714 0.031 Uiso 1 1 calc R U . . .
C4_9 C 0.6779(5) 0.0104(3) 0.5035(3) 0.0278(11) Uani 1 1 d . . . . .
H4_9 H 0.684380 -0.040484 0.527701 0.033 Uiso 1 1 calc R U . . .
C5_9 C 0.6032(5) 0.0197(3) 0.4270(3) 0.0302(11) Uani 1 1 d . . . . .
H5_9 H 0.558537 -0.024930 0.398541 0.036 Uiso 1 1 calc R U . . .
C6_9 C 0.5933(4) 0.0941(3) 0.3915(3) 0.0232(10) Uani 1 1 d . . . . .
H6_9 H 0.539779 0.100594 0.339348 0.028 Uiso 1 1 calc R U . . .
C1_10 C 0.7538(4) 0.3215(2) 0.4546(2) 0.0151(8) Uani 1 1 d . . . . .
C2_10 C 0.8824(4) 0.3438(3) 0.4548(3) 0.0249(10) Uani 1 1 d . . . . .
H2_10 H 0.922764 0.322112 0.416310 0.030 Uiso 1 1 calc R U . . .
C3_10 C 0.9530(4) 0.3972(3) 0.5103(3) 0.0298(11) Uani 1 1 d . . . . .
H3_10 H 1.040187 0.413070 0.508699 0.036 Uiso 1 1 calc R U . . .
C4_10 C 0.8969(4) 0.4277(3) 0.5681(3) 0.0249(10) Uani 1 1 d . . . . .
H4_10 H 0.945202 0.464373 0.606213 0.030 Uiso 1 1 calc R U . . .
C5_10 C 0.7698(4) 0.4041(3) 0.5698(3) 0.0219(9) Uani 1 1 d . . . . .
H5_10 H 0.731086 0.424227 0.609701 0.026 Uiso 1 1 calc R U . . .
C6_10 C 0.6998(4) 0.3521(3) 0.5143(3) 0.0193(9) Uani 1 1 d . . . . .
H6_10 H 0.612658 0.336397 0.516318 0.023 Uiso 1 1 calc R U . . .
C1_11 C 0.6589(4) 0.4440(3) 0.2008(3) 0.0247(10) Uani 1 1 d . . . . .
C2_11 C 0.7278(4) 0.4866(3) 0.2675(3) 0.0274(11) Uani 1 1 d . . . . .
H2_11 H 0.745211 0.462656 0.318190 0.033 Uiso 1 1 calc R U . . .
C3_11 C 0.7710(5) 0.5644(3) 0.2594(4) 0.0357(13) Uani 1 1 d . . . . .
H3_11 H 0.818800 0.592844 0.304816 0.043 Uiso 1 1 calc R U . . .
C4_11 C 0.7453(5) 0.6004(3) 0.1869(4) 0.0400(14) Uani 1 1 d . . . . .
H4_11 H 0.776023 0.653175 0.182283 0.048 Uiso 1 1 calc R U . . .
C5_11 C 0.6753(5) 0.5603(3) 0.1209(4) 0.0374(13) Uani 1 1 d . . . . .
H5_11 H 0.656224 0.585757 0.070922 0.045 Uiso 1 1 calc R U . . .
C6_11 C 0.6318(5) 0.4819(3) 0.1273(3) 0.0296(11) Uani 1 1 d . . . . .
H6_11 H 0.583715 0.454294 0.081495 0.036 Uiso 1 1 calc R U . . .
C1_12 C 0.5681(5) 0.3044(3) 0.1097(3) 0.0217(9) Uani 1 1 d . . . . .
C2_12 C 0.6659(5) 0.3035(3) 0.0680(3) 0.0294(11) Uani 1 1 d . . . . .
H2_12 H 0.754139 0.319458 0.093088 0.035 Uiso 1 1 calc R U . . .
C3_12 C 0.6342(6) 0.2791(3) -0.0106(3) 0.0393(14) Uani 1 1 d . . . . .
H3_12 H 0.701285 0.278734 -0.038896 0.047 Uiso 1 1 calc R U . . .
C4_12 C 0.5069(6) 0.2556(3) -0.0479(3) 0.0346(12) Uani 1 1 d . . . . .
H4_12 H 0.486966 0.237579 -0.101213 0.041 Uiso 1 1 calc R U . . .
C5_12 C 0.4075(5) 0.2584(3) -0.0072(3) 0.0297(11) Uani 1 1 d . . . . .
H5_12 H 0.318669 0.244356 -0.033103 0.036 Uiso 1 1 calc R U . . .
C6_12 C 0.4392(5) 0.2818(3) 0.0718(3) 0.0245(10) Uani 1 1 d . . . . .
H6_12 H 0.372055 0.282278 0.100075 0.029 Uiso 1 1 calc R U . . .
C1_13 C 0.0432(8) 0.2345(3) 0.6600(3) 0.0343(18) Uani 0.674(8) 1 d G U P A 1
H1_13 H 0.019262 0.277041 0.623637 0.041 Uiso 0.674(8) 1 calc R U P A 1
C2_13 C -0.0479(4) 0.2053(4) 0.7003(4) 0.0285(16) Uani 0.674(8) 1 d G U P A 1
H2_13 H -0.133739 0.227926 0.691333 0.034 Uiso 0.674(8) 1 calc R U P A 1
C3_13 C -0.0127(6) 0.1426(4) 0.7539(3) 0.0359(17) Uani 0.674(8) 1 d G U P A 1
H3_13 H -0.074518 0.122770 0.781300 0.043 Uiso 0.674(8) 1 calc R U P A 1
C4_13 C 0.1138(8) 0.1093(3) 0.7672(4) 0.045(2) Uani 0.674(8) 1 d G U P A 1
H4_13 H 0.137747 0.066752 0.803586 0.054 Uiso 0.674(8) 1 calc R U P A 1
C5_13 C 0.2049(4) 0.1385(4) 0.7269(5) 0.0453(19) Uani 0.674(8) 1 d G U P A 1
H5_13 H 0.290751 0.115872 0.735887 0.054 Uiso 0.674(8) 1 calc R U P A 1
C6_13 C 0.1697(6) 0.2012(5) 0.6733(4) 0.0407(18) Uani 0.674(8) 1 d G U P A 1
H6_13 H 0.231526 0.221023 0.645911 0.049 Uiso 0.674(8) 1 calc R U P A 1
C1_113 C 0.1206(18) 0.2237(7) 0.6599(7) 0.038(3) Uani 0.326(8) 1 d G U P A 2
H1_113 H 0.140449 0.258092 0.621196 0.045 Uiso 0.326(8) 1 calc R U P A 2
C2_113 C -0.0018(15) 0.2290(8) 0.6793(8) 0.037(2) Uani 0.326(8) 1 d G U P A 2
H2_113 H -0.065130 0.266950 0.653764 0.045 Uiso 0.326(8) 1 calc R U P A 2
C3_113 C -0.0311(10) 0.1783(10) 0.7364(10) 0.040(2) Uani 0.326(8) 1 d G U P A 2
H3_113 H -0.114191 0.181909 0.749572 0.047 Uiso 0.326(8) 1 calc R U P A 2
C4_113 C 0.0622(17) 0.1224(8) 0.7741(8) 0.039(3) Uani 0.326(8) 1 d G U P A 2
H4_113 H 0.042324 0.087987 0.812813 0.047 Uiso 0.326(8) 1 calc R U P A 2
C5_113 C 0.1846(14) 0.1171(7) 0.7547(8) 0.040(3) Uani 0.326(8) 1 d G U P A 2
H5_113 H 0.247906 0.079122 0.780244 0.048 Uiso 0.326(8) 1 calc R U P A 2
C6_113 C 0.2139(10) 0.1678(9) 0.6976(9) 0.041(3) Uani 0.326(8) 1 d G U P A 2
H6_113 H 0.296970 0.164175 0.684446 0.049 Uiso 0.326(8) 1 calc R U P A 2

loop_
_atom_site_aniso_label
_atom_site_aniso_U_11
_atom_site_aniso_U_22
_atom_site_aniso_U_33
_atom_site_aniso_U_23
_atom_site_aniso_U_13
_atom_site_aniso_U_12
W1_1 0.01174(8) 0.01372(8) 0.01824(9) 0.00367(6) 0.00569(6) 0.00200(6)
Br2_1 0.0199(2) 0.0143(2) 0.0244(2) 0.00313(16) 0.00884(18) 0.00233(16)
N1_2 0.0134(16) 0.0201(19) 0.022(2) 0.0053(15) 0.0049(15) 0.0019(14)
N2_2 0.0218(19) 0.022(2) 0.0168(19) 0.0001(15) 0.0034(15) 0.0000(15)
B1_2 0.021(2) 0.025(3) 0.023(3) 0.003(2) 0.003(2) 0.003(2)
Br1_2 0.0230(2) 0.0413(3) 0.0378(3) -0.0191(2) 0.0090(2) -0.0021(2)
B2_2 0.029(3) 0.024(3) 0.022(3) 0.000(2) 0.007(2) 0.002(2)
Br2_2 0.0451(3) 0.0277(3) 0.0301(3) 0.0099(2) 0.0072(2) 0.0042(2)
Br3_2 0.0248(2) 0.0319(3) 0.0317(3) 0.0000(2) 0.0081(2) -0.0020(2)
S1_2 0.0274(6) 0.0217(6) 0.0234(6) -0.0024(5) 0.0063(5) -0.0022(5)
C9_2 0.045(3) 0.026(3) 0.028(3) 0.004(2) 0.013(2) 0.001(2)
C10_2 0.030(3) 0.031(3) 0.039(3) -0.006(2) 0.007(2) -0.004(2)
P1_3 0.0134(5) 0.0196(6) 0.0260(6) 0.0084(5) 0.0053(5) 0.0032(4)
C2_3 0.017(2) 0.024(2) 0.043(3) 0.017(2) 0.013(2) 0.0083(18)
C3_3 0.023(2) 0.019(2) 0.035(3) 0.0054(19) 0.021(2) 0.0036(18)
P2_3 0.0172(5) 0.0141(5) 0.0230(6) 0.0041(4) 0.0096(5) 0.0021(4)
P3_4 0.0157(5) 0.0178(6) 0.0221(6) 0.0052(4) 0.0068(5) 0.0019(4)
C2_4 0.016(2) 0.022(2) 0.028(3) 0.0039(19) 0.0108(19) 0.0009(17)
C3_4 0.017(2) 0.017(2) 0.019(2) -0.0006(16) 0.0047(17) 0.0042(16)
P4_4 0.0145(5) 0.0134(5) 0.0180(6) 0.0009(4) 0.0052(4) 0.0011(4)
C1_5 0.017(2) 0.022(2) 0.036(3) 0.009(2) 0.003(2) 0.0053(18)
C2_5 0.022(2) 0.024(3) 0.046(3) 0.011(2) -0.004(2) -0.001(2)
C3_5 0.028(3) 0.022(3) 0.049(3) 0.000(2) -0.006(2) 0.001(2)
C4_5 0.046(3) 0.034(3) 0.038(3) 0.001(3) -0.008(3) -0.002(3)
C5_5 0.069(4) 0.030(3) 0.035(3) 0.010(2) -0.004(3) 0.002(3)
C6_5 0.039(3) 0.025(3) 0.034(3) 0.005(2) 0.002(2) -0.001(2)
C1_6 0.017(2) 0.021(2) 0.019(2) 0.0059(17) -0.0004(17) 0.0006(17)
C2_6 0.019(2) 0.028(3) 0.048(3) 0.017(2) 0.007(2) 0.006(2)
C3_6 0.023(2) 0.031(3) 0.047(3) 0.019(2) 0.002(2) -0.004(2)
C4_6 0.041(3) 0.017(2) 0.027(3) 0.0038(19) -0.004(2) -0.003(2)
C5_6 0.046(3) 0.019(2) 0.023(3) -0.0020(19) 0.007(2) 0.007(2)
C6_6 0.027(2) 0.025(2) 0.018(2) 0.0014(18) 0.0085(19) 0.0039(19)
C1_7 0.017(2) 0.016(2) 0.022(2) 0.0067(17) 0.0049(17) 0.0026(16)
C2_7 0.023(2) 0.023(2) 0.029(3) 0.007(2) 0.009(2) -0.0004(19)
C3_7 0.024(2) 0.026(3) 0.034(3) 0.003(2) 0.005(2) -0.001(2)
C4_7 0.017(2) 0.019(2) 0.044(3) 0.012(2) 0.008(2) -0.0023(18)
C5_7 0.017(2) 0.026(3) 0.034(3) 0.013(2) 0.009(2) 0.0060(18)
C6_7 0.018(2) 0.021(2) 0.025(2) 0.0034(18) 0.0089(18) 0.0043(17)
C1_8 0.022(2) 0.020(2) 0.024(2) -0.0014(18) 0.0108(19) -0.0032(18)
C2_8 0.023(2) 0.022(2) 0.024(2) -0.0031(18) 0.0093(19) -0.0034(18)
C3_8 0.027(2) 0.032(3) 0.025(3) -0.001(2) 0.009(2) -0.008(2)
C4_8 0.033(3) 0.036(3) 0.025(3) -0.001(2) 0.007(2) -0.013(2)
C5_8 0.036(3) 0.029(3) 0.034(3) -0.017(2) 0.022(2) -0.016(2)
C6_8 0.029(2) 0.022(2) 0.032(3) 0.001(2) 0.019(2) -0.0013(19)
C1_9 0.0123(18) 0.017(2) 0.022(2) 0.0037(17) 0.0052(17) 0.0046(16)
C2_9 0.019(2) 0.018(2) 0.028(3) 0.0005(18) 0.0070(19) 0.0015(17)
C3_9 0.025(2) 0.025(3) 0.026(3) 0.006(2) 0.004(2) 0.0084(19)
C4_9 0.030(3) 0.020(2) 0.033(3) 0.007(2) 0.006(2) 0.002(2)
C5_9 0.035(3) 0.020(2) 0.034(3) 0.000(2) 0.004(2) -0.003(2)
C6_9 0.025(2) 0.021(2) 0.021(2) -0.0016(18) 0.0020(19) -0.0020(19)
C1_10 0.0161(19) 0.012(2) 0.017(2) 0.0045(16) 0.0038(16) 0.0026(15)
C2_10 0.022(2) 0.027(3) 0.030(3) -0.011(2) 0.014(2) -0.0022(19)
C3_10 0.016(2) 0.035(3) 0.041(3) -0.013(2) 0.014(2) -0.009(2)
C4_10 0.024(2) 0.022(2) 0.028(3) -0.0085(19) 0.004(2) -0.0001(18)
C5_10 0.023(2) 0.024(2) 0.021(2) -0.0030(18) 0.0077(19) 0.0038(18)
C6_10 0.017(2) 0.019(2) 0.022(2) 0.0006(17) 0.0048(18) -0.0014(17)
C1_11 0.018(2) 0.021(2) 0.039(3) 0.008(2) 0.015(2) 0.0043(18)
C2_11 0.021(2) 0.027(3) 0.039(3) 0.000(2) 0.018(2) -0.0006(19)
C3_11 0.027(3) 0.026(3) 0.061(4) -0.005(3) 0.023(3) -0.005(2)
C4_11 0.033(3) 0.020(3) 0.074(4) 0.007(3) 0.028(3) -0.002(2)
C5_11 0.038(3) 0.026(3) 0.053(4) 0.017(3) 0.018(3) 0.003(2)
C6_11 0.029(3) 0.023(3) 0.041(3) 0.006(2) 0.018(2) 0.001(2)
C1_12 0.028(2) 0.017(2) 0.023(2) 0.0058(18) 0.0107(19) 0.0061(18)
C2_12 0.031(3) 0.030(3) 0.033(3) 0.011(2) 0.019(2) 0.007(2)
C3_12 0.053(4) 0.040(3) 0.034(3) 0.013(2) 0.029(3) 0.016(3)
C4_12 0.061(4) 0.025(3) 0.020(3) 0.004(2) 0.016(3) 0.010(2)
C5_12 0.043(3) 0.018(2) 0.026(3) 0.0045(19) 0.003(2) 0.000(2)
C6_12 0.031(2) 0.017(2) 0.028(3) 0.0085(19) 0.012(2) 0.0050(19)
C1_13 0.037(4) 0.029(3) 0.038(3) 0.006(3) 0.013(3) -0.010(3)
C2_13 0.035(3) 0.021(3) 0.033(4) -0.001(3) 0.013(3) -0.001(3)
C3_13 0.038(4) 0.033(4) 0.037(4) 0.009(3) 0.010(3) -0.004(3)
C4_13 0.041(4) 0.038(4) 0.052(4) 0.013(3) 0.007(4) -0.004(3)
C5_13 0.041(3) 0.042(4) 0.053(4) 0.004(3) 0.013(3) -0.003(3)
C6_13 0.034(4) 0.045(4) 0.046(4) 0.004(3) 0.014(3) -0.005(3)
C1_113 0.042(5) 0.030(5) 0.043(5) 0.004(4) 0.014(5) -0.001(5)
C2_113 0.040(4) 0.031(4) 0.040(4) -0.001(4) 0.009(4) 0.000(4)
C3_113 0.040(4) 0.035(5) 0.044(5) 0.001(4) 0.011(4) -0.001(4)
C4_113 0.039(5) 0.037(5) 0.046(5) 0.008(4) 0.018(4) 0.003(4)
C5_113 0.039(5) 0.038(5) 0.049(5) 0.015(4) 0.020(4) -0.002(4)
C6_113 0.040(5) 0.036(6) 0.049(6) 0.013(5) 0.016(5) -0.006(5)

loop_
_atom_type_symbol
_atom_type_description
_atom_type_scat_dispersion_real
_atom_type_scat_dispersion_imag
_atom_type_scat_source
C C 0.0033 0.0016 'International Tables Vol C Tables 4.2.6.8 and 6.1.1.4'
H H 0.0000 0.0000 'International Tables Vol C Tables 4.2.6.8 and 6.1.1.4'
B B 0.0013 0.0007 'International Tables Vol C Tables 4.2.6.8 and 6.1.1.4'
N N 0.0061 0.0033 'International Tables Vol C Tables 4.2.6.8 and 6.1.1.4'
P P 0.1023 0.0942 'International Tables Vol C Tables 4.2.6.8 and 6.1.1.4'
S S 0.1246 0.1234 'International Tables Vol C Tables 4.2.6.8 and 6.1.1.4'
Br Br -0.2901 2.4595 'International Tables Vol C Tables 4.2.6.8 and 6.1.1.4'
W W -0.8490 6.8722 'International Tables Vol C Tables 4.2.6.8 and 6.1.1.4'

loop_
_exptl_crystal_face_index_h
_exptl_crystal_face_index_k
_exptl_crystal_face_index_l
_exptl_crystal_face_perp_dist
1.00 0.00 0.00 0.0900
-1.00 0.00 0.00 0.0380
1.00 0.00 1.00 0.1020
0.00 -1.00 -1.00 0.1390
0.00 1.00 1.00 0.1820
1.00 -1.00 0.00 0.1010
-1.00 1.00 0.00 0.0850
1.00 1.00 0.00 0.1630
-1.00 -1.00 0.00 0.0680
1.00 -1.00 -1.00 0.1090
-1.00 1.00 1.00 0.1350
0.00 -1.00 1.00 0.0280
0.00 1.00 -1.00 0.1430
1.00 1.00 -1.00 0.1400
1.00 0.00 -1.00 0.1210
-1.00 0.00 1.00 0.0820

loop_
_geom_angle_atom_site_label_1
_geom_angle_atom_site_label_2
_geom_angle_atom_site_label_3
_geom_angle
_geom_angle_site_symmetry_1
_geom_angle_site_symmetry_3
_geom_angle_publ_flag
N1_2 W1_1 P4_4 93.40(11) . . ?
N1_2 W1_1 P3_4 90.45(11) . . ?
P4_4 W1_1 P3_4 79.67(5) . . ?
N1_2 W1_1 P2_3 97.23(11) . . ?
P4_4 W1_1 P2_3 96.84(5) . . ?
P3_4 W1_1 P2_3 171.77(4) . . ?
N1_2 W1_1 P1_3 95.56(11) . . ?
P4_4 W1_1 P1_3 170.54(4) . . ?
P3_4 W1_1 P1_3 103.27(5) . . ?
P2_3 W1_1 P1_3 79.01(5) . . ?
N1_2 W1_1 Br2_1 177.38(10) . . ?
P4_4 W1_1 Br2_1 88.68(4) . . ?
P3_4 W1_1 Br2_1 91.49(4) . . ?
P2_3 W1_1 Br2_1 80.93(4) . . ?
P1_3 W1_1 Br2_1 82.29(4) . . ?
N2_2 N1_2 W1_1 172.0(3) . . ?
N1_2 N2_2 B1_2 140.8(4) . . ?
N2_2 B1_2 B2_2 125.2(4) . . ?
N2_2 B1_2 Br1_2 119.6(4) . . ?
B2_2 B1_2 Br1_2 115.2(3) . . ?
B1_2 B2_2 S1_2 109.4(3) . . ?
B1_2 B2_2 Br3_2 112.6(3) . . ?
S1_2 B2_2 Br3_2 108.8(3) . . ?
B1_2 B2_2 Br2_2 113.4(3) . . ?
S1_2 B2_2 Br2_2 102.5(2) . . ?
Br3_2 B2_2 Br2_2 109.5(3) . . ?
C9_2 S1_2 C10_2 101.6(3) . . ?
C9_2 S1_2 B2_2 101.9(2) . . ?
C10_2 S1_2 B2_2 105.5(2) . . ?
S1_2 C9_2 H9A_2 109.5 . . ?
S1_2 C9_2 H9B_2 109.5 . . ?
H9A_2 C9_2 H9B_2 109.5 . . ?
S1_2 C9_2 H9C_2 109.5 . . ?
H9A_2 C9_2 H9C_2 109.5 . . ?
H9B_2 C9_2 H9C_2 109.5 . . ?
S1_2 C10_2 H10A_2 109.5 . . ?
S1_2 C10_2 H10B_2 109.5 . . ?
H10A_2 C10_2 H10B_2 109.5 . . ?
S1_2 C10_2 H10C_2 109.5 . . ?
H10A_2 C10_2 H10C_2 109.5 . . ?
H10B_2 C10_2 H10C_2 109.5 . . ?
C1_6 P1_3 C1_5 102.0(2) . . ?
C1_6 P1_3 C2_3 103.2(2) . . ?
C1_5 P1_3 C2_3 102.4(2) . . ?
C1_6 P1_3 W1_1 119.68(14) . . ?
C1_5 P1_3 W1_1 119.73(15) . . ?
C2_3 P1_3 W1_1 107.46(15) . . ?
C3_3 C2_3 P1_3 110.4(3) . . ?
C3_3 C2_3 H2A_3 109.6 . . ?
P1_3 C2_3 H2A_3 109.6 . . ?
C3_3 C2_3 H2B_3 109.6 . . ?
P1_3 C2_3 H2B_3 109.6 . . ?
H2A_3 C2_3 H2B_3 108.1 . . ?
C2_3 C3_3 P2_3 106.9(3) . . ?
C2_3 C3_3 H3A_3 110.4 . . ?
P2_3 C3_3 H3A_3 110.4 . . ?
C2_3 C3_3 H3B_3 110.4 . . ?
P2_3 C3_3 H3B_3 110.4 . . ?
H3A_3 C3_3 H3B_3 108.6 . . ?
C1_8 P2_3 C3_3 105.4(2) . . ?
C1_8 P2_3 C1_7 99.1(2) . . ?
C3_3 P2_3 C1_7 99.0(2) . . ?
C1_8 P2_3 W1_1 120.40(14) . . ?
C3_3 P2_3 W1_1 106.09(14) . . ?
C1_7 P2_3 W1_1 123.76(14) . . ?
C1_12 P3_4 C1_11 101.4(2) . . ?
C1_12 P3_4 C2_4 102.8(2) . . ?
C1_11 P3_4 C2_4 98.4(2) . . ?
C1_12 P3_4 W1_1 117.60(15) . . ?
C1_11 P3_4 W1_1 123.71(15) . . ?
C2_4 P3_4 W1_1 109.54(14) . . ?
C3_4 C2_4 P3_4 113.0(3) . . ?
C3_4 C2_4 H2A_4 109.0 . . ?
P3_4 C2_4 H2A_4 109.0 . . ?
C3_4 C2_4 H2B_4 109.0 . . ?
P3_4 C2_4 H2B_4 109.0 . . ?
H2A_4 C2_4 H2B_4 107.8 . . ?
C2_4 C3_4 P4_4 111.9(3) . . ?
C2_4 C3_4 H3A_4 109.2 . . ?
P4_4 C3_4 H3A_4 109.2 . . ?
C2_4 C3_4 H3B_4 109.2 . . ?
P4_4 C3_4 H3B_4 109.2 . . ?
H3A_4 C3_4 H3B_4 107.9 . . ?
C1_9 P4_4 C1_10 103.41(19) . . ?
C1_9 P4_4 C3_4 99.25(19) . . ?
C1_10 P4_4 C3_4 105.11(19) . . ?
C1_9 P4_4 W1_1 121.58(14) . . ?
C1_10 P4_4 W1_1 118.52(13) . . ?
C3_4 P4_4 W1_1 106.23(14) . . ?
C2_5 C1_5 C6_5 118.0(5) . . ?
C2_5 C1_5 P1_3 119.2(4) . . ?
C6_5 C1_5 P1_3 122.7(4) . . ?
C3_5 C2_5 C1_5 120.3(5) . . ?
C3_5 C2_5 H2_5 119.9 . . ?
C1_5 C2_5 H2_5 119.9 . . ?
C2_5 C3_5 C4_5 120.9(5) . . ?
C2_5 C3_5 H3_5 119.5 . . ?
C4_5 C3_5 H3_5 119.5 . . ?
C5_5 C4_5 C3_5 118.9(5) . . ?
C5_5 C4_5 H4_5 120.6 . . ?
C3_5 C4_5 H4_5 120.6 . . ?
C4_5 C5_5 C6_5 121.5(5) . . ?
C4_5 C5_5 H5_5 119.3 . . ?
C6_5 C5_5 H5_5 119.3 . . ?
C5_5 C6_5 C1_5 120.5(5) . . ?
C5_5 C6_5 H6_5 119.8 . . ?
C1_5 C6_5 H6_5 119.8 . . ?
C2_6 C1_6 C6_6 117.3(4) . . ?
C2_6 C1_6 P1_3 118.6(3) . . ?
C6_6 C1_6 P1_3 124.2(3) . . ?
C3_6 C2_6 C1_6 121.4(5) . . ?
C3_6 C2_6 H2_6 119.3 . . ?
C1_6 C2_6 H2_6 119.3 . . ?
C4_6 C3_6 C2_6 120.4(5) . . ?
C4_6 C3_6 H3_6 119.8 . . ?
C2_6 C3_6 H3_6 119.8 . . ?
C5_6 C4_6 C3_6 119.7(5) . . ?
C5_6 C4_6 H4_6 120.2 . . ?
C3_6 C4_6 H4_6 120.2 . . ?
C4_6 C5_6 C6_6 120.7(5) . . ?
C4_6 C5_6 H5_6 119.7 . . ?
C6_6 C5_6 H5_6 119.7 . . ?
C5_6 C6_6 C1_6 120.5(4) . . ?
C5_6 C6_6 H6_6 119.7 . . ?
C1_6 C6_6 H6_6 119.7 . . ?
C2_7 C1_7 C6_7 118.4(4) . . ?
C2_7 C1_7 P2_3 122.8(3) . . ?
C6_7 C1_7 P2_3 118.7(3) . . ?
C3_7 C2_7 C1_7 119.9(4) . . ?
C3_7 C2_7 H2_7 120.0 . . ?
C1_7 C2_7 H2_7 120.0 . . ?
C2_7 C3_7 C4_7 121.0(5) . . ?
C2_7 C3_7 H3_7 119.5 . . ?
C4_7 C3_7 H3_7 119.5 . . ?
C5_7 C4_7 C3_7 119.5(4) . . ?
C5_7 C4_7 H4_7 120.2 . . ?
C3_7 C4_7 H4_7 120.2 . . ?
C4_7 C5_7 C6_7 120.0(4) . . ?
C4_7 C5_7 H5_7 120.0 . . ?
C6_7 C5_7 H5_7 120.0 . . ?
C5_7 C6_7 C1_7 121.1(4) . . ?
C5_7 C6_7 H6_7 119.4 . . ?
C1_7 C6_7 H6_7 119.4 . . ?
C2_8 C1_8 C6_8 118.3(4) . . ?
C2_8 C1_8 P2_3 117.3(3) . . ?
C6_8 C1_8 P2_3 124.4(4) . . ?
C3_8 C2_8 C1_8 121.3(4) . . ?
C3_8 C2_8 H2_8 119.4 . . ?
C1_8 C2_8 H2_8 119.4 . . ?
C4_8 C3_8 C2_8 119.9(5) . . ?
C4_8 C3_8 H3_8 120.0 . . ?
C2_8 C3_8 H3_8 120.0 . . ?
C3_8 C4_8 C5_8 119.8(5) . . ?
C3_8 C4_8 H4_8 120.1 . . ?
C5_8 C4_8 H4_8 120.1 . . ?
C6_8 C5_8 C4_8 120.4(4) . . ?
C6_8 C5_8 H5_8 119.8 . . ?
C4_8 C5_8 H5_8 119.8 . . ?
C5_8 C6_8 C1_8 120.2(5) . . ?
C5_8 C6_8 H6_8 119.9 . . ?
C1_8 C6_8 H6_8 119.9 . . ?
C2_9 C1_9 C6_9 119.5(4) . . ?
C2_9 C1_9 P4_4 122.3(3) . . ?
C6_9 C1_9 P4_4 118.2(3) . . ?
C1_9 C2_9 C3_9 119.9(4) . . ?
C1_9 C2_9 H2_9 120.0 . . ?
C3_9 C2_9 H2_9 120.0 . . ?
C4_9 C3_9 C2_9 120.3(5) . . ?
C4_9 C3_9 H3_9 119.8 . . ?
C2_9 C3_9 H3_9 119.8 . . ?
C3_9 C4_9 C5_9 119.9(4) . . ?
C3_9 C4_9 H4_9 120.0 . . ?
C5_9 C4_9 H4_9 120.0 . . ?
C4_9 C5_9 C6_9 120.2(5) . . ?
C4_9 C5_9 H5_9 119.9 . . ?
C6_9 C5_9 H5_9 119.9 . . ?
C1_9 C6_9 C5_9 120.1(4) . . ?
C1_9 C6_9 H6_9 119.9 . . ?
C5_9 C6_9 H6_9 119.9 . . ?
C2_10 C1_10 C6_10 117.8(4) . . ?
C2_10 C1_10 P4_4 122.3(3) . . ?
C6_10 C1_10 P4_4 119.9(3) . . ?
C3_10 C2_10 C1_10 121.0(4) . . ?
C3_10 C2_10 H2_10 119.5 . . ?
C1_10 C2_10 H2_10 119.5 . . ?
C4_10 C3_10 C2_10 120.2(4) . . ?
C4_10 C3_10 H3_10 119.9 . . ?
C2_10 C3_10 H3_10 119.9 . . ?
C5_10 C4_10 C3_10 119.3(4) . . ?
C5_10 C4_10 H4_10 120.3 . . ?
C3_10 C4_10 H4_10 120.3 . . ?
C6_10 C5_10 C4_10 120.3(4) . . ?
C6_10 C5_10 H5_10 119.8 . . ?
C4_10 C5_10 H5_10 119.8 . . ?
C5_10 C6_10 C1_10 121.3(4) . . ?
C5_10 C6_10 H6_10 119.3 . . ?
C1_10 C6_10 H6_10 119.3 . . ?
C2_11 C1_11 C6_11 118.6(4) . . ?
C2_11 C1_11 P3_4 119.4(4) . . ?
C6_11 C1_11 P3_4 122.0(4) . . ?
C3_11 C2_11 C1_11 119.9(5) . . ?
C3_11 C2_11 H2_11 120.1 . . ?
C1_11 C2_11 H2_11 120.1 . . ?
C4_11 C3_11 C2_11 120.9(5) . . ?
C4_11 C3_11 H3_11 119.5 . . ?
C2_11 C3_11 H3_11 119.5 . . ?
C5_11 C4_11 C3_11 120.2(5) . . ?
C5_11 C4_11 H4_11 119.9 . . ?
C3_11 C4_11 H4_11 119.9 . . ?
C4_11 C5_11 C6_11 120.0(5) . . ?
C4_11 C5_11 H5_11 120.0 . . ?
C6_11 C5_11 H5_11 120.0 . . ?
C1_11 C6_11 C5_11 120.4(5) . . ?
C1_11 C6_11 H6_11 119.8 . . ?
C5_11 C6_11 H6_11 119.8 . . ?
C6_12 C1_12 C2_12 119.3(4) . . ?
C6_12 C1_12 P3_4 119.4(3) . . ?
C2_12 C1_12 P3_4 121.1(4) . . ?
C3_12 C2_12 C1_12 119.8(5) . . ?
C3_12 C2_12 H2_12 120.1 . . ?
C1_12 C2_12 H2_12 120.1 . . ?
C4_12 C3_12 C2_12 120.9(5) . . ?
C4_12 C3_12 H3_12 119.5 . . ?
C2_12 C3_12 H3_12 119.5 . . ?
C3_12 C4_12 C5_12 119.6(5) . . ?
C3_12 C4_12 H4_12 120.2 . . ?
C5_12 C4_12 H4_12 120.2 . . ?
C6_12 C5_12 C4_12 119.6(5) . . ?
C6_12 C5_12 H5_12 120.2 . . ?
C4_12 C5_12 H5_12 120.2 . . ?
C1_12 C6_12 C5_12 120.7(4) . . ?
C1_12 C6_12 H6_12 119.7 . . ?
C5_12 C6_12 H6_12 119.7 . . ?
C6_13 C1_13 C2_13 120.0 . . ?
C6_13 C1_13 H1_13 120.0 . . ?
C2_13 C1_13 H1_13 120.0 . . ?
C3_13 C2_13 C1_13 120.0 . . ?
C3_13 C2_13 H2_13 120.0 . . ?
C1_13 C2_13 H2_13 120.0 . . ?
C4_13 C3_13 C2_13 120.0 . . ?
C4_13 C3_13 H3_13 120.0 . . ?
C2_13 C3_13 H3_13 120.0 . . ?
C3_13 C4_13 C5_13 120.0 . . ?
C3_13 C4_13 H4_13 120.0 . . ?
C5_13 C4_13 H4_13 120.0 . . ?
C6_13 C5_13 C4_13 120.0 . . ?
C6_13 C5_13 H5_13 120.0 . . ?
C4_13 C5_13 H5_13 120.0 . . ?
C1_13 C6_13 C5_13 120.0 . . ?
C1_13 C6_13 H6_13 120.0 . . ?
C5_13 C6_13 H6_13 120.0 . . ?
C6_113 C1_113 C2_113 120.0 . . ?
C6_113 C1_113 H1_113 120.0 . . ?
C2_113 C1_113 H1_113 120.0 . . ?
C1_113 C2_113 C3_113 120.0 . . ?
C1_113 C2_113 H2_113 120.0 . . ?
C3_113 C2_113 H2_113 120.0 . . ?
C4_113 C3_113 C2_113 120.0 . . ?
C4_113 C3_113 H3_113 120.0 . . ?
C2_113 C3_113 H3_113 120.0 . . ?
C3_113 C4_113 C5_113 120.0 . . ?
C3_113 C4_113 H4_113 120.0 . . ?
C5_113 C4_113 H4_113 120.0 . . ?
C4_113 C5_113 C6_113 120.0 . . ?
C4_113 C5_113 H5_113 120.0 . . ?
C6_113 C5_113 H5_113 120.0 . . ?
C1_113 C6_113 C5_113 120.0 . . ?
C1_113 C6_113 H6_113 120.0 . . ?
C5_113 C6_113 H6_113 120.0 . . ?

loop_
_geom_bond_atom_site_label_1
_geom_bond_atom_site_label_2
_geom_bond_distance
_geom_bond_site_symmetry_2
_geom_bond_publ_flag
W1_1 N1_2 1.788(4) . ?
W1_1 P4_4 2.4903(14) . ?
W1_1 P3_4 2.5086(13) . ?
W1_1 P2_3 2.5142(13) . ?
W1_1 P1_3 2.5260(14) . ?
W1_1 Br2_1 2.6161(10) . ?
N1_2 N2_2 1.274(5) . ?
N2_2 B1_2 1.359(6) . ?
B1_2 B2_2 1.690(8) . ?
B1_2 Br1_2 2.030(5) . ?
B2_2 S1_2 1.945(5) . ?
B2_2 Br3_2 2.033(5) . ?
B2_2 Br2_2 2.043(6) . ?
S1_2 C9_2 1.779(5) . ?
S1_2 C10_2 1.791(5) . ?
C9_2 H9A_2 0.9800 . ?
C9_2 H9B_2 0.9800 . ?
C9_2 H9C_2 0.9800 . ?
C10_2 H10A_2 0.9800 . ?
C10_2 H10B_2 0.9800 . ?
C10_2 H10C_2 0.9800 . ?
P1_3 C1_6 1.816(5) . ?
P1_3 C1_5 1.829(5) . ?
P1_3 C2_3 1.845(4) . ?
C2_3 C3_3 1.518(7) . ?
C2_3 H2A_3 0.9900 . ?
C2_3 H2B_3 0.9900 . ?
C3_3 P2_3 1.836(4) . ?
C3_3 H3A_3 0.9900 . ?
C3_3 H3B_3 0.9900 . ?
P2_3 C1_8 1.813(5) . ?
P2_3 C1_7 1.841(4) . ?
P3_4 C1_12 1.838(5) . ?
P3_4 C1_11 1.845(5) . ?
P3_4 C2_4 1.864(4) . ?
C2_4 C3_4 1.522(6) . ?
C2_4 H2A_4 0.9900 . ?
C2_4 H2B_4 0.9900 . ?
C3_4 P4_4 1.837(4) . ?
C3_4 H3A_4 0.9900 . ?
C3_4 H3B_4 0.9900 . ?
P4_4 C1_9 1.832(4) . ?
P4_4 C1_10 1.834(4) . ?
C1_5 C2_5 1.403(7) . ?
C1_5 C6_5 1.405(7) . ?
C2_5 C3_5 1.379(7) . ?
C2_5 H2_5 0.9500 . ?
C3_5 C4_5 1.389(8) . ?
C3_5 H3_5 0.9500 . ?
C4_5 C5_5 1.371(8) . ?
C4_5 H4_5 0.9500 . ?
C5_5 C6_5 1.371(8) . ?
C5_5 H5_5 0.9500 . ?
C6_5 H6_5 0.9500 . ?
C1_6 C2_6 1.397(6) . ?
C1_6 C6_6 1.403(6) . ?
C2_6 C3_6 1.381(7) . ?
C2_6 H2_6 0.9500 . ?
C3_6 C4_6 1.375(7) . ?
C3_6 H3_6 0.9500 . ?
C4_6 C5_6 1.370(7) . ?
C4_6 H4_6 0.9500 . ?
C5_6 C6_6 1.395(7) . ?
C5_6 H5_6 0.9500 . ?
C6_6 H6_6 0.9500 . ?
C1_7 C2_7 1.390(6) . ?
C1_7 C6_7 1.404(6) . ?
C2_7 C3_7 1.387(6) . ?
C2_7 H2_7 0.9500 . ?
C3_7 C4_7 1.395(6) . ?
C3_7 H3_7 0.9500 . ?
C4_7 C5_7 1.368(7) . ?
C4_7 H4_7 0.9500 . ?
C5_7 C6_7 1.391(6) . ?
C5_7 H5_7 0.9500 . ?
C6_7 H6_7 0.9500 . ?
C1_8 C2_8 1.401(6) . ?
C1_8 C6_8 1.406(6) . ?
C2_8 C3_8 1.387(6) . ?
C2_8 H2_8 0.9500 . ?
C3_8 C4_8 1.385(7) . ?
C3_8 H3_8 0.9500 . ?
C4_8 C5_8 1.394(7) . ?
C4_8 H4_8 0.9500 . ?
C5_8 C6_8 1.392(7) . ?
C5_8 H5_8 0.9500 . ?
C6_8 H6_8 0.9500 . ?
C1_9 C2_9 1.386(6) . ?
C1_9 C6_9 1.387(6) . ?
C2_9 C3_9 1.396(6) . ?
C2_9 H2_9 0.9500 . ?
C3_9 C4_9 1.375(7) . ?
C3_9 H3_9 0.9500 . ?
C4_9 C5_9 1.379(7) . ?
C4_9 H4_9 0.9500 . ?
C5_9 C6_9 1.391(6) . ?
C5_9 H5_9 0.9500 . ?
C6_9 H6_9 0.9500 . ?
C1_10 C2_10 1.384(6) . ?
C1_10 C6_10 1.401(6) . ?
C2_10 C3_10 1.384(6) . ?
C2_10 H2_10 0.9500 . ?
C3_10 C4_10 1.383(6) . ?
C3_10 H3_10 0.9500 . ?
C4_10 C5_10 1.383(6) . ?
C4_10 H4_10 0.9500 . ?
C5_10 C6_10 1.367(6) . ?
C5_10 H5_10 0.9500 . ?
C6_10 H6_10 0.9500 . ?
C1_11 C2_11 1.398(7) . ?
C1_11 C6_11 1.401(7) . ?
C2_11 C3_11 1.397(7) . ?
C2_11 H2_11 0.9500 . ?
C3_11 C4_11 1.372(8) . ?
C3_11 H3_11 0.9500 . ?
C4_11 C5_11 1.372(8) . ?
C4_11 H4_11 0.9500 . ?
C5_11 C6_11 1.402(7) . ?
C5_11 H5_11 0.9500 . ?
C6_11 H6_11 0.9500 . ?
C1_12 C6_12 1.389(7) . ?
C1_12 C2_12 1.391(6) . ?
C2_12 C3_12 1.389(7) . ?
C2_12 H2_12 0.9500 . ?
C3_12 C4_12 1.377(8) . ?
C3_12 H3_12 0.9500 . ?
C4_12 C5_12 1.394(7) . ?
C4_12 H4_12 0.9500 . ?
C5_12 C6_12 1.392(7) . ?
C5_12 H5_12 0.9500 . ?
C6_12 H6_12 0.9500 . ?
C1_13 C6_13 1.3998 . ?
C1_13 C2_13 1.4002 . ?
C1_13 H1_13 0.9500 . ?
C2_13 C3_13 1.4000 . ?
C2_13 H2_13 0.9500 . ?
C3_13 C4_13 1.3998 . ?
C3_13 H3_13 0.9500 . ?
C4_13 C5_13 1.4003 . ?
C4_13 H4_13 0.9500 . ?
C5_13 C6_13 1.4000 . ?
C5_13 H5_13 0.9500 . ?
C6_13 H6_13 0.9500 . ?
C1_113 C6_113 1.3998 . ?
C1_113 C2_113 1.4000 . ?
C1_113 H1_113 0.9500 . ?
C2_113 C3_113 1.4003 . ?
C2_113 H2_113 0.9500 . ?
C3_113 C4_113 1.3998 . ?
C3_113 H3_113 0.9500 . ?
C4_113 C5_113 1.4000 . ?
C4_113 H4_113 0.9500 . ?
C5_113 C6_113 1.4002 . ?
C5_113 H5_113 0.9500 . ?
C6_113 H6_113 0.9500 . ?
